data_2103473
loop_
_publ_author_name
'Be\,sli, Serap'
'Coles, Simon J.'
'Davies, David B.'
'Hursthouse, Michael B.'
'K\?il\?i\,c, Adem'
'Mayer, Thomas A.'
'Shaw, Robert A.'

_publ_section_title
;Structural investigations of phosphorus--nitrogen compounds. 5. Relationships
 between molecular parameters of
 2,2-diphenyl-4,6-<i>cis</i>-oxytetra(ethyleneoxy)-4,6-<i>R</i>~2~-cyclotriphosphazatrienes
 (<i>R</i> = Cl, OCH~2~CF~3~, OPh, OMe, NHPh, NHBu^<i>t^</i>) and substituent
 basicity constants
;
_journal_issue 6
_journal_name_full 'Acta Crystallographica Section B'
_journal_page_first 1067
_journal_page_last 1073
_journal_paper_doi 10.1107/S0108768102018608
_journal_volume 58
_journal_year 2002
_chemical_formula_sum 'C20 H26 Cl2 N3 O5 P3'
_chemical_formula_weight 552.25
_chemical_name_systematic
;
 ?
;
_space_group_IT_number 14
_symmetry_cell_setting monoclinic
_symmetry_space_group_name_Hall '-P 2yn'
_symmetry_space_group_name_H-M 'P 1 21/n 1'
_atom_sites_solution_hydrogens geom
_atom_sites_solution_primary direct
_atom_sites_solution_secondary difmap
_audit_creation_method SHELXL-97
_cell_angle_alpha 90.00
_cell_angle_beta 114.44(3)
_cell_angle_gamma 90.00
_cell_formula_units_Z 4
_cell_length_a 17.618(4)
_cell_length_b 8.1109(16)
_cell_length_c 19.284(4)
_cell_measurement_reflns_used 7188
_cell_measurement_temperature 150(2)
_cell_measurement_theta_max 27.48
_cell_measurement_theta_min 2.91
_cell_volume 2508.7(11)
_computing_cell_refinement 'DENZO & COLLECT'
_computing_data_collection 'DENZO (Otwinowski & Minor, 1997) and COLLECT (Hooft, 1998)'
_computing_data_reduction 'DENZO & COLLECT'
_computing_molecular_graphics 'PLATON (Spek, 1990)'
_computing_structure_refinement 'SHELXL-97 (Sheldrick, 1997)'
_computing_structure_solution 'SHELXS-97 (Sheldrick, 1997)'
_diffrn_ambient_temperature 150(2)
_diffrn_detector_area_resol_mean 9.091
_diffrn_measured_fraction_theta_full 0.984
_diffrn_measured_fraction_theta_max 0.984
_diffrn_measurement_device_type 'Nonius KappaCCD'
_diffrn_measurement_method '\f and \w scans'
_diffrn_radiation_monochromator graphite
_diffrn_radiation_source 'Nonius FR591 rotating anode'
_diffrn_radiation_type MoK\a
_diffrn_radiation_wavelength 0.71073
_diffrn_reflns_av_R_equivalents 0.0446
_diffrn_reflns_av_sigmaI/netI 0.0535
_diffrn_reflns_limit_h_max 22
_diffrn_reflns_limit_h_min -22
_diffrn_reflns_limit_k_max 10
_diffrn_reflns_limit_k_min -9
_diffrn_reflns_limit_l_max 25
_diffrn_reflns_limit_l_min -24
_diffrn_reflns_number 17345
_diffrn_reflns_theta_full 27.48
_diffrn_reflns_theta_max 27.48
_diffrn_reflns_theta_min 3.17
_exptl_absorpt_coefficient_mu 0.487
_exptl_absorpt_correction_T_max 0.9394
_exptl_absorpt_correction_T_min 0.8598
_exptl_absorpt_correction_type multi-scan
_exptl_absorpt_process_details 'SORTAV (Blessing, 1997)'
_exptl_crystal_colour colourless
_exptl_crystal_density_diffrn 1.462
_exptl_crystal_density_method 'not measured'
_exptl_crystal_description block
_exptl_crystal_F_000 1144
_exptl_crystal_size_max 0.32
_exptl_crystal_size_mid 0.28
_exptl_crystal_size_min 0.13
_refine_diff_density_max 0.321
_refine_diff_density_min -0.461
_refine_ls_extinction_coef 0.0041(7)
_refine_ls_extinction_expression Fc^*^=kFc[1+0.001xFc^2^\l^3^/sin(2\q)]^-1/4^
_refine_ls_extinction_method SHELXL
_refine_ls_goodness_of_fit_ref 1.013
_refine_ls_hydrogen_treatment constr
_refine_ls_matrix_type full
_refine_ls_number_parameters 299
_refine_ls_number_reflns 5657
_refine_ls_number_restraints 0
_refine_ls_restrained_S_all 1.013
_refine_ls_R_factor_all 0.0614
_refine_ls_R_factor_gt 0.0390
_refine_ls_shift/su_max 0.002
_refine_ls_shift/su_mean 0.000
_refine_ls_structure_factor_coef Fsqd
_refine_ls_weighting_details 'calc w=1/[\s^2^(Fo^2^)+(0.0421P)^2^+1.1841P] where P=(Fo^2^+2Fc^2^)/3'
_refine_ls_weighting_scheme calc
_refine_ls_wR_factor_gt 0.0905
_refine_ls_wR_factor_ref 0.1023
_reflns_number_gt 4268
_reflns_number_total 5657
_reflns_threshold_expression >2\s(I)
_cod_data_source_file bm0058.cif
_cod_data_source_block 3
_cod_depositor_comments
;
The following automatic conversions were performed:
'_symmetry_cell_setting' value 'Monoclinic' changed to 'monoclinic'
according to '/home/saulius/struct/CIF-dictionaries/cif_core.dic'
dictionary named 'cif_core.dic' version 2.4.1 from 2010-06-29.

Automatic conversion script
Id: cif_fix_enum 1527 2010-12-29 10:47:43Z saulius 

The following automatic conversions were performed:

'_symmetry_cell_setting' value 'Monoclinic' changed to 'monoclinic'
according to /home/saulius/struct/CIF-dictionaries/cif_core.dic
dictionary named 'cif_core.dic' version 2.4.1 from 2010-06-29.

Automatic conversion script
Id: cif_fix_values 1715 2011-07-08 13:25:40Z adriana 
;
_cod_original_cell_volume 2508.8(9)
_cod_original_sg_symbol_H-M P2~1~/n
_cod_database_code 2103473
_cod_database_fobs_code 2103473

loop_
_symmetry_equiv_pos_as_xyz
'x, y, z'
'-x+1/2, y+1/2, -z+1/2'
'-x, -y, -z'
'x-1/2, -y-1/2, z-1/2'

loop_
_atom_site_label
_atom_site_fract_x
_atom_site_fract_y
_atom_site_fract_z
_atom_site_U_iso_or_equiv
_atom_site_adp_type
_atom_site_calc_flag
_atom_site_refinement_flags
_atom_site_occupancy
_atom_site_type_symbol
C1 0.34690(14) 0.3650(3) 0.08190(13) 0.0353(5) Uani d . 1 C
H1A 0.3652 0.3039 0.0471 0.042 Uiso calc R 1 H
H1B 0.3723 0.4762 0.0906 0.042 Uiso calc R 1 H
C2 0.25355(14) 0.3779(3) 0.04826(14) 0.0351(5) Uani d . 1 C
H2A 0.2353 0.4285 0.0855 0.042 Uiso calc R 1 H
H2B 0.2338 0.4480 0.0021 0.042 Uiso calc R 1 H
C3 0.13197(13) 0.2129(3) 0.00253(13) 0.0324(5) Uani d . 1 C
H3A 0.1057 0.2725 -0.0465 0.039 Uiso calc R 1 H
H3B 0.1146 0.2663 0.0398 0.039 Uiso calc R 1 H
C4 0.10552(13) 0.0361(3) -0.00783(12) 0.0314(5) Uani d . 1 C
H4A 0.0441 0.0287 -0.0355 0.038 Uiso calc R 1 H
H4B 0.1310 -0.0217 -0.0381 0.038 Uiso calc R 1 H
C5 0.12177(14) -0.2125(3) 0.06105(12) 0.0314(5) Uani d . 1 C
H5A 0.1535 -0.2607 0.0339 0.038 Uiso calc R 1 H
H5B 0.0622 -0.2408 0.0323 0.038 Uiso calc R 1 H
C6 0.15258(14) -0.2830(3) 0.13942(13) 0.0332(5) Uani d . 1 C
H6A 0.1305 -0.2179 0.1704 0.040 Uiso calc R 1 H
H6B 0.1328 -0.3980 0.1369 0.040 Uiso calc R 1 H
C7 0.27381(15) -0.3424(3) 0.24890(13) 0.0343(5) Uani d . 1 C
H7A 0.2556 -0.4579 0.2487 0.041 Uiso calc R 1 H
H7B 0.2535 -0.2762 0.2809 0.041 Uiso calc R 1 H
C8 0.36667(14) -0.3344(3) 0.28008(13) 0.0329(5) Uani d . 1 C
H8A 0.3916 -0.3913 0.3299 0.039 Uiso calc R 1 H
H8B 0.3865 -0.3892 0.2448 0.039 Uiso calc R 1 H
C9 0.42545(13) -0.1990(2) 0.05410(11) 0.0232(4) Uani d . 1 C
C10 0.45124(14) -0.2951(3) 0.00783(11) 0.0286(5) Uani d . 1 C
H10 0.5089 -0.3171 0.0230 0.034 Uiso calc R 1 H
C11 0.39313(15) -0.3588(3) -0.06037(12) 0.0337(5) Uani d . 1 C
H11 0.4110 -0.4242 -0.0917 0.040 Uiso calc R 1 H
C12 0.30945(14) -0.3269(3) -0.08254(12) 0.0325(5) Uani d . 1 C
H12 0.2696 -0.3698 -0.1293 0.039 Uiso calc R 1 H
C13 0.28353(14) -0.2326(3) -0.03664(13) 0.0341(5) Uani d . 1 C
H13 0.2258 -0.2119 -0.0519 0.041 Uiso calc R 1 H
C14 0.34047(13) -0.1682(3) 0.03104(12) 0.0306(5) Uani d . 1 C
H14 0.3219 -0.1030 0.0620 0.037 Uiso calc R 1 H
C15 0.59947(13) -0.1647(2) 0.15535(11) 0.0242(4) Uani d . 1 C
C16 0.64688(13) -0.2713(3) 0.21393(11) 0.0274(5) Uani d . 1 C
H16 0.6255 -0.3092 0.2490 0.033 Uiso calc R 1 H
C17 0.72477(14) -0.3224(3) 0.22145(13) 0.0340(5) Uani d . 1 C
H17 0.7569 -0.3946 0.2617 0.041 Uiso calc R 1 H
C18 0.75587(14) -0.2685(3) 0.17056(13) 0.0349(5) Uani d . 1 C
H18 0.8089 -0.3058 0.1752 0.042 Uiso calc R 1 H
C19 0.71016(14) -0.1602(3) 0.11262(13) 0.0344(5) Uani d . 1 C
H19 0.7322 -0.1223 0.0781 0.041 Uiso calc R 1 H
C20 0.63259(14) -0.1077(3) 0.10513(12) 0.0295(5) Uani d . 1 C
H20 0.6016 -0.0325 0.0658 0.035 Uiso calc R 1 H
N1 0.45554(11) 0.0985(2) 0.26501(10) 0.0286(4) Uani d . 1 N
N2 0.47795(11) -0.1963(2) 0.20964(9) 0.0246(4) Uani d . 1 N
N3 0.48236(11) 0.0870(2) 0.13602(9) 0.0268(4) Uani d . 1 N
O1 0.37151(9) 0.27752(18) 0.15361(8) 0.0302(3) Uani d . 1 O
O2 0.21987(9) 0.21724(18) 0.02925(9) 0.0320(4) Uani d . 1 O
O3 0.13151(10) -0.03846(19) 0.06479(8) 0.0338(4) Uani d . 1 O
O4 0.24094(9) -0.2794(2) 0.17365(8) 0.0332(4) Uani d . 1 O
O5 0.39105(9) -0.16149(18) 0.28902(9) 0.0322(4) Uani d . 1 O
P1 0.45731(3) 0.18753(6) 0.19288(3) 0.02392(14) Uani d . 1 P
P2 0.46451(3) -0.09408(6) 0.27249(3) 0.02262(14) Uani d . 1 P
P3 0.49581(3) -0.10982(6) 0.14295(3) 0.02192(14) Uani d . 1 P
Cl1 0.53581(4) 0.38143(7) 0.22985(4) 0.04032(17) Uani d . 1 Cl
Cl2 0.56344(4) -0.13776(9) 0.37365(3) 0.0519(2) Uani d . 1 Cl

loop_
_atom_site_aniso_label
_atom_site_aniso_U_11
_atom_site_aniso_U_22
_atom_site_aniso_U_33
_atom_site_aniso_U_12
_atom_site_aniso_U_13
_atom_site_aniso_U_23
C1 0.0336(13) 0.0305(13) 0.0424(13) 0.0002(10) 0.0162(11) 0.0135(10)
C2 0.0325(12) 0.0246(12) 0.0456(13) 0.0024(10) 0.0135(11) 0.0101(10)
C3 0.0240(11) 0.0332(13) 0.0419(12) 0.0045(9) 0.0156(10) 0.0057(10)
C4 0.0276(11) 0.0338(13) 0.0337(11) 0.0016(10) 0.0137(10) 0.0013(9)
C5 0.0312(12) 0.0272(12) 0.0397(12) -0.0041(9) 0.0184(10) -0.0030(9)
C6 0.0347(13) 0.0282(12) 0.0451(13) -0.0030(10) 0.0250(11) 0.0012(10)
C7 0.0440(14) 0.0302(12) 0.0380(12) -0.0012(10) 0.0264(11) 0.0074(10)
C8 0.0436(14) 0.0245(12) 0.0375(12) -0.0003(10) 0.0237(11) 0.0059(9)
C9 0.0274(11) 0.0193(10) 0.0277(10) 0.0008(8) 0.0162(9) 0.0032(8)
C10 0.0300(11) 0.0290(12) 0.0288(11) 0.0054(9) 0.0143(9) 0.0015(9)
C11 0.0415(14) 0.0318(13) 0.0288(11) 0.0025(10) 0.0156(10) -0.0048(9)
C12 0.0351(13) 0.0281(12) 0.0297(11) -0.0039(10) 0.0088(10) 0.0017(9)
C13 0.0253(11) 0.0348(13) 0.0427(13) -0.0027(10) 0.0145(10) 0.0017(10)
C14 0.0291(12) 0.0298(12) 0.0385(12) 0.0008(9) 0.0197(10) -0.0011(10)
C15 0.0274(11) 0.0213(11) 0.0260(10) -0.0013(8) 0.0132(9) -0.0031(8)
C16 0.0316(12) 0.0241(11) 0.0268(10) -0.0011(9) 0.0124(9) -0.0020(8)
C17 0.0323(12) 0.0317(13) 0.0328(11) 0.0030(10) 0.0081(10) -0.0018(10)
C18 0.0233(11) 0.0340(13) 0.0458(13) -0.0006(10) 0.0128(10) -0.0088(11)
C19 0.0353(13) 0.0329(13) 0.0449(13) -0.0047(10) 0.0265(11) -0.0053(10)
C20 0.0324(12) 0.0269(12) 0.0336(11) -0.0017(9) 0.0180(10) 0.0020(9)
N1 0.0407(11) 0.0202(9) 0.0305(9) 0.0028(8) 0.0203(8) -0.0016(7)
N2 0.0350(10) 0.0176(9) 0.0294(9) 0.0021(7) 0.0214(8) 0.0017(7)
N3 0.0409(11) 0.0167(9) 0.0311(9) 0.0012(8) 0.0231(8) 0.0027(7)
O1 0.0280(8) 0.0298(8) 0.0361(8) 0.0056(6) 0.0166(7) 0.0069(7)
O2 0.0262(8) 0.0267(8) 0.0459(9) 0.0026(6) 0.0177(7) 0.0048(7)
O3 0.0453(9) 0.0266(8) 0.0342(8) -0.0009(7) 0.0212(7) -0.0001(6)
O4 0.0325(9) 0.0387(9) 0.0343(8) -0.0017(7) 0.0198(7) 0.0065(7)
O5 0.0402(9) 0.0263(8) 0.0424(8) -0.0044(7) 0.0296(7) -0.0039(7)
P1 0.0268(3) 0.0171(3) 0.0312(3) 0.0005(2) 0.0153(2) -0.0005(2)
P2 0.0265(3) 0.0220(3) 0.0221(3) 0.0024(2) 0.0127(2) 0.0011(2)
P3 0.0285(3) 0.0175(3) 0.0251(3) 0.0013(2) 0.0163(2) 0.0015(2)
Cl1 0.0380(3) 0.0280(3) 0.0562(4) -0.0102(2) 0.0208(3) -0.0094(3)
Cl2 0.0503(4) 0.0567(4) 0.0311(3) 0.0141(3) -0.0008(3) 0.0012(3)

loop_
_atom_type_symbol
_atom_type_description
_atom_type_scat_dispersion_real
_atom_type_scat_dispersion_imag
_atom_type_scat_source
C C 0.0033 0.0016 'International Tables Vol C Tables 4.2.6.8 and 6.1.1.4'
H H 0.0000 0.0000 'International Tables Vol C Tables 4.2.6.8 and 6.1.1.4'
N N 0.0061 0.0033 'International Tables Vol C Tables 4.2.6.8 and 6.1.1.4'
O O 0.0106 0.0060 'International Tables Vol C Tables 4.2.6.8 and 6.1.1.4'
P P 0.1023 0.0942 'International Tables Vol C Tables 4.2.6.8 and 6.1.1.4'
Cl Cl 0.1484 0.1585 'International Tables Vol C Tables 4.2.6.8 and 6.1.1.4'

loop_
_geom_angle_atom_site_label_1
_geom_angle_atom_site_label_2
_geom_angle_atom_site_label_3
_geom_angle
O1 C1 C2 106.71(17)
O1 C1 H1A 110.4
C2 C1 H1A 110.4
O1 C1 H1B 110.4
C2 C1 H1B 110.4
H1A C1 H1B 108.6
O2 C2 C1 108.36(18)
O2 C2 H2A 110.0
C1 C2 H2A 110.0
O2 C2 H2B 110.0
C1 C2 H2B 110.0
H2A C2 H2B 108.4
O2 C3 C4 107.83(17)
O2 C3 H3A 110.1
C4 C3 H3A 110.1
O2 C3 H3B 110.1
C4 C3 H3B 110.1
H3A C3 H3B 108.5
O3 C4 C3 108.78(18)
O3 C4 H4A 109.9
C3 C4 H4A 109.9
O3 C4 H4B 109.9
C3 C4 H4B 109.9
H4A C4 H4B 108.3
O3 C5 C6 110.09(18)
O3 C5 H5A 109.6
C6 C5 H5A 109.6
O3 C5 H5B 109.6
C6 C5 H5B 109.6
H5A C5 H5B 108.2
O4 C6 C5 109.46(17)
O4 C6 H6A 109.8
C5 C6 H6A 109.8
O4 C6 H6B 109.8
C5 C6 H6B 109.8
H6A C6 H6B 108.2
O4 C7 C8 108.20(17)
O4 C7 H7A 110.1
C8 C7 H7A 110.1
O4 C7 H7B 110.1
C8 C7 H7B 110.1
H7A C7 H7B 108.4
O5 C8 C7 108.07(18)
O5 C8 H8A 110.1
C7 C8 H8A 110.1
O5 C8 H8B 110.1
C7 C8 H8B 110.1
H8A C8 H8B 108.4
C10 C9 C14 119.1(2)
C10 C9 P3 123.73(16)
C14 C9 P3 117.18(15)
C11 C10 C9 120.4(2)
C11 C10 H10 119.8
C9 C10 H10 119.8
C12 C11 C10 119.9(2)
C12 C11 H11 120.1
C10 C11 H11 120.1
C11 C12 C13 119.9(2)
C11 C12 H12 120.0
C13 C12 H12 120.0
C14 C13 C12 120.8(2)
C14 C13 H13 119.6
C12 C13 H13 119.6
C13 C14 C9 119.9(2)
C13 C14 H14 120.1
C9 C14 H14 120.1
C16 C15 C20 118.97(19)
C16 C15 P3 119.82(15)
C20 C15 P3 121.16(16)
C17 C16 C15 120.5(2)
C17 C16 H16 119.8
C15 C16 H16 119.8
C18 C17 C16 120.0(2)
C18 C17 H17 120.0
C16 C17 H17 120.0
C17 C18 C19 120.3(2)
C17 C18 H18 119.8
C19 C18 H18 119.8
C20 C19 C18 120.0(2)
C20 C19 H19 120.0
C18 C19 H19 120.0
C19 C20 C15 120.2(2)
C19 C20 H20 119.9
C15 C20 H20 119.9
P2 N1 P1 119.86(10)
P2 N2 P3 122.07(11)
P1 N3 P3 122.09(10)
C1 O1 P1 122.52(13)
C2 O2 C3 113.29(16)
C4 O3 C5 113.05(16)
C6 O4 C7 111.99(16)
C8 O5 P2 122.98(13)
O1 P1 N3 113.53(9)
O1 P1 N1 105.83(9)
N3 P1 N1 119.44(9)
O1 P1 Cl1 101.02(7)
N3 P1 Cl1 107.58(7)
N1 P1 Cl1 107.79(8)
O5 P2 N2 112.20(9)
O5 P2 N1 107.93(9)
N2 P2 N1 119.85(9)
O5 P2 Cl2 101.38(7)
N2 P2 Cl2 107.79(7)
N1 P2 Cl2 105.92(7)
N2 P3 N3 115.37(9)
N2 P3 C15 108.06(9)
N3 P3 C15 111.30(9)
N2 P3 C9 107.51(9)
N3 P3 C9 107.42(9)
C15 P3 C9 106.80(9)

loop_
_geom_bond_atom_site_label_1
_geom_bond_atom_site_label_2
_geom_bond_distance
C1 O1 1.452(3)
C1 C2 1.501(3)
C1 H1A 0.9900
C1 H1B 0.9900
C2 O2 1.416(3)
C2 H2A 0.9900
C2 H2B 0.9900
C3 O2 1.416(3)
C3 C4 1.495(3)
C3 H3A 0.9900
C3 H3B 0.9900
C4 O3 1.416(3)
C4 H4A 0.9900
C4 H4B 0.9900
C5 O3 1.421(3)
C5 C6 1.492(3)
C5 H5A 0.9900
C5 H5B 0.9900
C6 O4 1.418(3)
C6 H6A 0.9900
C6 H6B 0.9900
C7 O4 1.417(3)
C7 C8 1.493(3)
C7 H7A 0.9900
C7 H7B 0.9900
C8 O5 1.456(3)
C8 H8A 0.9900
C8 H8B 0.9900
C9 C10 1.395(3)
C9 C14 1.397(3)
C9 P3 1.799(2)
C10 C11 1.390(3)
C10 H10 0.9500
C11 C12 1.379(3)
C11 H11 0.9500
C12 C13 1.383(3)
C12 H12 0.9500
C13 C14 1.378(3)
C13 H13 0.9500
C14 H14 0.9500
C15 C16 1.393(3)
C15 C20 1.400(3)
C15 P3 1.797(2)
C16 C17 1.382(3)
C16 H16 0.9500
C17 C18 1.378(3)
C17 H17 0.9500
C18 C19 1.387(3)
C18 H18 0.9500
C19 C20 1.381(3)
C19 H19 0.9500
C20 H20 0.9500
N1 P2 1.5703(18)
N1 P1 1.5792(17)
N2 P2 1.5653(16)
N2 P3 1.6064(16)
N3 P1 1.5694(17)
N3 P3 1.6110(17)
O1 P1 1.5633(16)
O5 P2 1.5547(15)
P1 Cl1 2.0196(8)
P2 Cl2 2.0387(11)
